data_7207899
loop_
_publ_author_name
'Das, Paramita'
'Butcher, Ray J.'
'Mukhopadhyay, Chhanda'

_publ_section_title
;
 Zinc titanate nanopowder: an advanced nanotechnology based recyclable
 heterogeneous catalyst for the one-pot selective synthesis of
 self-aggregated low-molecular mass acceptor--donor--acceptor--acceptor
 systems and acceptor--donor--acceptor triads
;
_journal_issue 5
_journal_name_full 'Green Chemistry'
_journal_page_first 1376
_journal_paper_doi 10.1039/c2gc16641k
_journal_volume 14
_journal_year 2012
_chemical_formula_sum 'C24 H20 N4 O2'
_chemical_formula_weight 396.44
_chemical_name_systematic
;
?
;
_space_group_IT_number 2
_symmetry_cell_setting triclinic
_symmetry_space_group_name_Hall '-P 1'
_symmetry_space_group_name_H-M 'P -1'
_atom_sites_solution_hydrogens geom
_atom_sites_solution_primary direct
_atom_sites_solution_secondary difmap
_audit_creation_method SHELXL-97
_cell_angle_alpha 64.6170(10)
_cell_angle_beta 78.2420(10)
_cell_angle_gamma 76.1420(10)
_cell_formula_units_Z 4
_cell_length_a 11.7899(3)
_cell_length_b 14.3124(5)
_cell_length_c 14.5079(4)
_cell_measurement_temperature 296(2)
_cell_volume 2133.06(11)
_computing_structure_refinement 'SHELXL-97 (Sheldrick, 2008)'
_computing_structure_solution 'SHELXS-97 (Sheldrick, 2008)'
_diffrn_ambient_temperature 296(2)
_diffrn_measured_fraction_theta_full 0.969
_diffrn_measured_fraction_theta_max 0.969
_diffrn_radiation_monochromator graphite
_diffrn_radiation_source 'fine-focus sealed tube'
_diffrn_radiation_type MoK\a
_diffrn_radiation_wavelength 0.71073
_diffrn_reflns_av_R_equivalents 0.0303
_diffrn_reflns_av_sigmaI/netI 0.0441
_diffrn_reflns_limit_h_max 16
_diffrn_reflns_limit_h_min -14
_diffrn_reflns_limit_k_max 19
_diffrn_reflns_limit_k_min -19
_diffrn_reflns_limit_l_max 19
_diffrn_reflns_limit_l_min -19
_diffrn_reflns_number 26276
_diffrn_reflns_theta_full 29.12
_diffrn_reflns_theta_max 29.12
_diffrn_reflns_theta_min 1.56
_exptl_absorpt_coefficient_mu 0.081
_exptl_absorpt_correction_T_max 0.9971
_exptl_absorpt_correction_T_min 0.9913
_exptl_absorpt_correction_type empirical
_exptl_absorpt_process_details sadabs
_exptl_crystal_density_diffrn 1.235
_exptl_crystal_density_method 'not measured'
_exptl_crystal_F_000 704
_exptl_crystal_size_max 0.12
_exptl_crystal_size_mid 0.08
_exptl_crystal_size_min 0.04
_refine_diff_density_max 0.204
_refine_diff_density_min -0.206
_refine_diff_density_rms 0.036
_refine_ls_extinction_coef 0.0023(11)
_refine_ls_extinction_expression Fc^*^=kFc[1+0.001xFc^2^\l^3^/sin(2\q)]^-1/4^
_refine_ls_extinction_method SHELXL
_refine_ls_goodness_of_fit_ref 1.166
_refine_ls_hydrogen_treatment noref
_refine_ls_matrix_type full
_refine_ls_number_parameters 548
_refine_ls_number_reflns 11108
_refine_ls_number_restraints 0
_refine_ls_restrained_S_all 1.166
_refine_ls_R_factor_all 0.0877
_refine_ls_R_factor_gt 0.0514
_refine_ls_shift/su_max 0.000
_refine_ls_shift/su_mean 0.000
_refine_ls_structure_factor_coef Fsqd
_refine_ls_weighting_details 'calc w=1/[\s^2^(Fo^2^)+(0.0700P)^2^+0.0000P] where P=(Fo^2^+2Fc^2^)/3'
_refine_ls_weighting_scheme calc
_refine_ls_wR_factor_gt 0.1385
_refine_ls_wR_factor_ref 0.1578
_reflns_number_gt 6993
_reflns_number_total 11108
_reflns_threshold_expression >2sigma(I)
_cod_data_source_file c2gc16641k.txt
_cod_data_source_block 4ie
_cod_depositor_comments
;
The following automatic conversions were performed:

'_symmetry_cell_setting' value 'Triclinic' changed to 'triclinic'
according to /home/saulius/struct/CIF-dictionaries/cif_core.dic
dictionary named 'cif_core.dic' version 2.4.1 from 2010-06-29.

Automatic conversion script
Id: cif_fix_values 1715 2011-07-08 13:25:40Z adriana 
;
_cod_original_cell_volume 2133.07(11)
_cod_database_code 7207899

loop_
_symmetry_equiv_pos_as_xyz
'x, y, z'
'-x, -y, -z'

loop_
_atom_site_label
_atom_site_type_symbol
_atom_site_fract_x
_atom_site_fract_y
_atom_site_fract_z
_atom_site_U_iso_or_equiv
_atom_site_adp_type
_atom_site_occupancy
_atom_site_symmetry_multiplicity
_atom_site_calc_flag
_atom_site_refinement_flags
O1 O 0.46524(14) -0.03185(11) 1.15156(12) 0.0853(4) Uani 1 1 d .
O2 O 0.28635(10) 0.38827(11) 1.05599(11) 0.0694(4) Uani 1 1 d .
O3 O 0.04535(12) 0.56243(9) 0.35959(11) 0.0708(4) Uani 1 1 d .
O4 O 0.02533(10) 0.19428(9) 0.33203(9) 0.0566(3) Uani 1 1 d .
C24 C 0.64680(12) 0.30506(11) 1.01181(11) 0.0417(3) Uani 1 1 d .
C18 C 0.72511(12) 0.26625(11) 0.95074(11) 0.0398(3) Uani 1 1 d .
C17 C 0.68767(12) 0.25677(11) 0.86417(11) 0.0384(3) Uani 1 1 d .
C23 C 0.76371(12) 0.19092(11) 0.81832(12) 0.0420(3) Uani 1 1 d .
N1 N 0.82529(12) 0.13945(12) 0.77966(12) 0.0595(4) Uani 1 1 d .
C42 C 0.27894(13) 0.27734(14) 0.65180(13) 0.0518(4) Uani 1 1 d .
C1 C 0.5861(2) -0.06160(17) 1.1234(2) 0.0969(8) Uani 1 1 d .
H1A H 0.6322 -0.0444 1.1595 0.145 Uiso 1 1 calc R
H1B H 0.6047 -0.0248 1.0507 0.145 Uiso 1 1 calc R
H1C H 0.6034 -0.1358 1.1408 0.145 Uiso 1 1 calc R
C2 C 0.42361(17) 0.07347(15) 1.12771(14) 0.0626(5) Uani 1 1 d .
C3 C 0.49210(14) 0.15110(13) 1.07361(12) 0.0517(4) Uani 1 1 d .
H3 H 0.5712 0.1324 1.0532 0.062 Uiso 1 1 calc R
C4 C 0.44438(13) 0.25576(13) 1.04958(12) 0.0460(4) Uani 1 1 d .
C5 C 0.51929(12) 0.34121(12) 0.99088(11) 0.0417(3) Uani 1 1 d .
H5 H 0.4869 0.3985 1.0138 0.050 Uiso 1 1 calc R
C6 C 0.85194(12) 0.22751(12) 0.96658(12) 0.0450(3) Uani 1 1 d .
C7 C 0.88751(18) 0.13116(16) 1.04195(19) 0.0784(6) Uani 1 1 d .
H7 H 0.8321 0.0902 1.0851 0.094 Uiso 1 1 calc R
C8 C 1.0062(2) 0.0949(2) 1.0537(2) 0.1041(9) Uani 1 1 d .
H8 H 1.0298 0.0295 1.1045 0.125 Uiso 1 1 calc R
C9 C 1.0881(2) 0.1539(3) 0.9919(2) 0.1004(9) Uani 1 1 d .
H9 H 1.1673 0.1292 1.0003 0.121 Uiso 1 1 calc R
C10 C 0.32581(14) 0.28336(15) 1.08146(13) 0.0545(4) Uani 1 1 d .
C11 C 0.25880(16) 0.20503(18) 1.13665(14) 0.0688(5) Uani 1 1 d .
H11 H 0.1800 0.2230 1.1585 0.083 Uiso 1 1 calc R
C12 C 0.30669(17) 0.10180(18) 1.15943(15) 0.0702(5) Uani 1 1 d .
H12 H 0.2603 0.0503 1.1965 0.084 Uiso 1 1 calc R
C13 C 0.16521(19) 0.4238(2) 1.0788(2) 0.1116(9) Uani 1 1 d .
H13A H 0.1432 0.3921 1.1516 0.167 Uiso 1 1 calc R
H13B H 0.1194 0.4046 1.0441 0.167 Uiso 1 1 calc R
H13C H 0.1510 0.4988 1.0562 0.167 Uiso 1 1 calc R
C14 C 0.51443(12) 0.38767(11) 0.87257(11) 0.0407(3) Uani 1 1 d .
C15 C 0.57564(15) 0.47987(12) 0.82372(13) 0.0509(4) Uani 1 1 d .
N3 N 0.62384(16) 0.54927(13) 0.78663(14) 0.0783(5) Uani 1 1 d .
C16 C 0.58312(12) 0.30850(11) 0.82709(11) 0.0380(3) Uani 1 1 d .
N2 N 0.54018(12) 0.30326(11) 0.75140(11) 0.0560(4) Uani 1 1 d .
H18A H 0.5800 0.2639 0.7207 0.067 Uiso 1 1 calc R
H18B H 0.4727 0.3392 0.7334 0.067 Uiso 1 1 calc R
C19 C 0.67413(16) 0.31438(16) 1.10385(14) 0.0620(5) Uani 1 1 d .
H19A H 0.7551 0.2850 1.1138 0.093 Uiso 1 1 calc R
H19B H 0.6248 0.2770 1.1636 0.093 Uiso 1 1 calc R
H19C H 0.6600 0.3870 1.0930 0.093 Uiso 1 1 calc R
C20 C 1.05353(18) 0.2493(2) 0.9177(2) 0.0925(8) Uani 1 1 d .
H20 H 1.1095 0.2900 0.8753 0.111 Uiso 1 1 calc R
C21 C 0.93597(15) 0.28644(17) 0.90464(16) 0.0689(5) Uani 1 1 d .
H21 H 0.9135 0.3519 0.8534 0.083 Uiso 1 1 calc R
C22 C 0.39233(14) 0.42520(13) 0.84529(13) 0.0500(4) Uani 1 1 d .
N4 N 0.30097(14) 0.45690(14) 0.82122(14) 0.0750(5) Uani 1 1 d .
C25 C 0.14063(19) 0.56766(15) 0.40188(18) 0.0741(5) Uani 1 1 d .
H24A H 0.2130 0.5543 0.3615 0.111 Uiso 1 1 calc R
H24B H 0.1422 0.5159 0.4711 0.111 Uiso 1 1 calc R
H24C H 0.1313 0.6363 0.4016 0.111 Uiso 1 1 calc R
C26 C 0.04281(14) 0.46823(12) 0.35641(13) 0.0510(4) Uani 1 1 d .
C27 C 0.12519(13) 0.37805(12) 0.39438(12) 0.0454(3) Uani 1 1 d .
H26 H 0.1876 0.3797 0.4235 0.055 Uiso 1 1 calc R
C28 C 0.11609(12) 0.28528(11) 0.38961(11) 0.0413(3) Uani 1 1 d .
C33 C 0.20205(12) 0.18389(11) 0.43762(11) 0.0411(3) Uani 1 1 d .
H28 H 0.2058 0.1399 0.4003 0.049 Uiso 1 1 calc R
C39 C 0.32617(12) 0.19900(11) 0.43341(11) 0.0407(3) Uani 1 1 d .
C38 C 0.35301(12) 0.21824(11) 0.50844(11) 0.0423(3) Uani 1 1 d .
C43 C 0.47202(12) 0.23568(13) 0.51097(12) 0.0469(4) Uani 1 1 d .
C44 C 0.54781(14) 0.15696(15) 0.57541(15) 0.0618(5) Uani 1 1 d .
H32 H 0.5238 0.0931 0.6178 0.074 Uiso 1 1 calc R
C45 C 0.65878(16) 0.17108(19) 0.57822(17) 0.0736(6) Uani 1 1 d .
H33 H 0.7092 0.1167 0.6216 0.088 Uiso 1 1 calc R
C46 C 0.69378(17) 0.2637(2) 0.51811(17) 0.0786(6) Uani 1 1 d .
H34 H 0.7689 0.2729 0.5191 0.094 Uiso 1 1 calc R
C29 C 0.02442(12) 0.28544(12) 0.34160(12) 0.0450(3) Uani 1 1 d .
C32 C -0.06512(19) 0.19114(17) 0.28315(19) 0.0846(7) Uani 1 1 d .
H36A H -0.0681 0.2486 0.2170 0.127 Uiso 1 1 calc R
H36B H -0.1392 0.1966 0.3244 0.127 Uiso 1 1 calc R
H36C H -0.0495 0.1261 0.2748 0.127 Uiso 1 1 calc R
C30 C -0.05821(13) 0.37616(13) 0.30446(13) 0.0534(4) Uani 1 1 d .
H37 H -0.1199 0.3758 0.2736 0.064 Uiso 1 1 calc R
C31 C -0.04982(15) 0.46582(13) 0.31277(14) 0.0575(4) Uani 1 1 d .
H38 H -0.1067 0.5255 0.2890 0.069 Uiso 1 1 calc R
C34 C 0.15704(11) 0.12179(11) 0.55265(12) 0.0414(3) Uani 1 1 d .
C41 C 0.23604(13) 0.01910(13) 0.59527(14) 0.0523(4) Uani 1 1 d .
N7 N 0.29570(14) -0.05943(13) 0.63016(16) 0.0819(5) Uani 1 1 d .
C35 C 0.03764(13) 0.09902(12) 0.56452(13) 0.0465(4) Uani 1 1 d .
N8 N -0.05297(12) 0.07882(12) 0.57647(13) 0.0656(4) Uani 1 1 d .
C36 C 0.16273(12) 0.18250(11) 0.61627(12) 0.0431(3) Uani 1 1 d .
C37 C 0.26243(12) 0.22373(12) 0.59394(12) 0.0438(3) Uani 1 1 d .
N5 N 0.29402(14) 0.31994(15) 0.69789(15) 0.0791(5) Uani 1 1 d .
C47 C 0.6193(2) 0.3440(2) 0.4558(2) 0.1049(9) Uani 1 1 d .
H47 H 0.6431 0.4084 0.4153 0.126 Uiso 1 1 calc R
C48 C 0.50825(19) 0.32958(18) 0.45277(18) 0.0919(8) Uani 1 1 d .
H48 H 0.4577 0.3848 0.4104 0.110 Uiso 1 1 calc R
C40 C 0.41087(13) 0.18959(14) 0.34493(13) 0.0520(4) Uani 1 1 d .
H49A H 0.4860 0.2016 0.3492 0.078 Uiso 1 1 calc R
H49B H 0.3822 0.2407 0.2818 0.078 Uiso 1 1 calc R
H49C H 0.4190 0.1204 0.3468 0.078 Uiso 1 1 calc R
N6 N 0.07368(12) 0.18676(13) 0.68898(12) 0.0662(4) Uani 1 1 d .
H50A H 0.0762 0.2181 0.7273 0.079 Uiso 1 1 calc R
H50B H 0.0139 0.1581 0.6973 0.079 Uiso 1 1 calc R

loop_
_atom_site_aniso_label
_atom_site_aniso_U_11
_atom_site_aniso_U_22
_atom_site_aniso_U_33
_atom_site_aniso_U_23
_atom_site_aniso_U_13
_atom_site_aniso_U_12
O1 0.0875(11) 0.0636(9) 0.0886(11) -0.0082(7) -0.0075(8) -0.0293(8)
O2 0.0426(7) 0.0927(10) 0.0763(9) -0.0470(8) 0.0021(6) 0.0004(6)
O3 0.0791(9) 0.0475(7) 0.0858(10) -0.0252(6) -0.0295(7) 0.0034(6)
O4 0.0473(6) 0.0619(7) 0.0678(8) -0.0256(6) -0.0230(5) -0.0093(5)
C24 0.0375(7) 0.0471(8) 0.0433(8) -0.0193(7) -0.0089(6) -0.0062(6)
C18 0.0351(7) 0.0421(7) 0.0419(8) -0.0146(6) -0.0110(6) -0.0046(6)
C17 0.0312(7) 0.0437(8) 0.0410(8) -0.0179(6) -0.0051(6) -0.0049(6)
C23 0.0311(7) 0.0495(8) 0.0465(9) -0.0208(7) -0.0073(6) -0.0032(6)
N1 0.0440(8) 0.0732(9) 0.0689(10) -0.0413(8) -0.0069(7) 0.0015(7)
C42 0.0339(8) 0.0680(10) 0.0586(10) -0.0301(9) -0.0115(7) -0.0035(7)
C1 0.0900(18) 0.0570(12) 0.122(2) -0.0144(13) -0.0195(15) -0.0093(11)
C2 0.0653(12) 0.0703(12) 0.0502(10) -0.0139(9) -0.0075(9) -0.0272(9)
C3 0.0448(9) 0.0625(10) 0.0451(9) -0.0177(8) -0.0031(7) -0.0138(7)
C4 0.0396(8) 0.0638(10) 0.0388(8) -0.0230(7) -0.0045(6) -0.0117(7)
C5 0.0344(7) 0.0521(8) 0.0443(8) -0.0261(7) -0.0051(6) -0.0039(6)
C6 0.0344(7) 0.0545(9) 0.0504(9) -0.0253(7) -0.0139(7) 0.0008(6)
C7 0.0618(12) 0.0647(12) 0.0943(16) -0.0166(11) -0.0321(11) 0.0050(9)
C8 0.0840(18) 0.0954(18) 0.122(2) -0.0385(16) -0.0605(17) 0.0369(15)
C9 0.0472(12) 0.164(3) 0.118(2) -0.093(2) -0.0390(14) 0.0267(15)
C10 0.0409(9) 0.0803(12) 0.0473(9) -0.0321(9) -0.0035(7) -0.0082(8)
C11 0.0428(10) 0.1142(18) 0.0561(11) -0.0369(11) 0.0036(8) -0.0275(11)
C12 0.0589(12) 0.0955(15) 0.0555(11) -0.0183(10) -0.0023(9) -0.0386(11)
C13 0.0512(13) 0.124(2) 0.131(2) -0.0493(18) 0.0181(14) 0.0103(13)
C14 0.0329(7) 0.0448(8) 0.0452(8) -0.0200(7) -0.0091(6) -0.0006(6)
C15 0.0543(10) 0.0452(9) 0.0533(10) -0.0194(7) -0.0127(8) -0.0039(7)
N3 0.0880(12) 0.0576(10) 0.0864(13) -0.0190(9) -0.0149(10) -0.0223(9)
C16 0.0321(7) 0.0434(7) 0.0396(8) -0.0176(6) -0.0044(6) -0.0061(6)
N2 0.0449(7) 0.0753(9) 0.0616(9) -0.0441(8) -0.0191(6) 0.0081(6)
C19 0.0526(10) 0.0879(13) 0.0591(11) -0.0419(10) -0.0148(8) -0.0054(9)
C20 0.0382(11) 0.159(3) 0.0958(18) -0.0658(18) -0.0016(11) -0.0205(13)
C21 0.0414(9) 0.0943(14) 0.0680(12) -0.0274(11) -0.0065(8) -0.0155(9)
C22 0.0434(9) 0.0585(9) 0.0522(10) -0.0297(8) -0.0138(7) 0.0058(7)
N4 0.0497(9) 0.1011(12) 0.0854(12) -0.0556(10) -0.0286(8) 0.0195(8)
C25 0.0807(14) 0.0611(11) 0.0880(15) -0.0326(11) -0.0186(11) -0.0129(10)
C26 0.0478(9) 0.0463(9) 0.0532(10) -0.0161(7) -0.0108(7) -0.0011(7)
C27 0.0363(8) 0.0505(9) 0.0491(9) -0.0184(7) -0.0107(6) -0.0047(6)
C28 0.0296(7) 0.0474(8) 0.0430(8) -0.0148(7) -0.0094(6) -0.0018(6)
C33 0.0317(7) 0.0469(8) 0.0475(9) -0.0214(7) -0.0100(6) -0.0023(6)
C39 0.0295(7) 0.0438(8) 0.0446(8) -0.0144(6) -0.0086(6) -0.0017(6)
C38 0.0281(7) 0.0505(8) 0.0454(8) -0.0158(7) -0.0091(6) -0.0040(6)
C43 0.0297(7) 0.0675(10) 0.0435(9) -0.0211(8) -0.0054(6) -0.0097(7)
C44 0.0393(9) 0.0679(11) 0.0757(13) -0.0263(10) -0.0185(8) 0.0006(8)
C45 0.0370(9) 0.1022(16) 0.0843(15) -0.0403(13) -0.0214(9) 0.0008(10)
C46 0.0398(10) 0.1311(19) 0.0743(14) -0.0434(14) -0.0063(9) -0.0273(11)
C29 0.0343(7) 0.0524(9) 0.0458(9) -0.0146(7) -0.0084(6) -0.0092(6)
C32 0.0738(13) 0.0807(13) 0.1139(18) -0.0314(13) -0.0451(13) -0.0246(11)
C30 0.0339(8) 0.0653(10) 0.0536(10) -0.0145(8) -0.0154(7) -0.0045(7)
C31 0.0434(9) 0.0514(9) 0.0623(11) -0.0118(8) -0.0159(8) 0.0068(7)
C34 0.0256(7) 0.0416(7) 0.0533(9) -0.0164(7) -0.0080(6) -0.0012(5)
C41 0.0339(8) 0.0470(9) 0.0682(11) -0.0158(8) -0.0095(7) -0.0037(7)
N7 0.0513(9) 0.0566(10) 0.1136(15) -0.0135(9) -0.0222(9) 0.0050(8)
C35 0.0338(8) 0.0453(8) 0.0576(10) -0.0192(7) -0.0086(7) -0.0017(6)
N8 0.0379(8) 0.0745(10) 0.0876(12) -0.0344(9) -0.0074(7) -0.0114(7)
C36 0.0313(7) 0.0496(8) 0.0443(8) -0.0166(7) -0.0071(6) -0.0014(6)
C37 0.0324(7) 0.0548(9) 0.0452(9) -0.0205(7) -0.0098(6) -0.0038(6)
N5 0.0560(9) 0.1087(13) 0.1027(14) -0.0702(12) -0.0243(9) -0.0015(9)
C47 0.0778(16) 0.116(2) 0.0985(18) 0.0036(15) -0.0203(14) -0.0574(15)
C48 0.0682(13) 0.0929(15) 0.0886(16) 0.0136(12) -0.0373(12) -0.0391(12)
C40 0.0376(8) 0.0654(10) 0.0530(10) -0.0260(8) -0.0024(7) -0.0070(7)
N6 0.0440(8) 0.0969(11) 0.0723(10) -0.0498(9) 0.0109(7) -0.0219(8)

loop_
_atom_type_symbol
_atom_type_description
_atom_type_scat_dispersion_real
_atom_type_scat_dispersion_imag
_atom_type_scat_source
C C 0.0033 0.0016 'International Tables Vol C Tables 4.2.6.8 and 6.1.1.4'
H H 0.0000 0.0000 'International Tables Vol C Tables 4.2.6.8 and 6.1.1.4'
N N 0.0061 0.0033 'International Tables Vol C Tables 4.2.6.8 and 6.1.1.4'
O O 0.0106 0.0060 'International Tables Vol C Tables 4.2.6.8 and 6.1.1.4'

loop_
_geom_angle_atom_site_label_1
_geom_angle_atom_site_label_2
_geom_angle_atom_site_label_3
_geom_angle
C2 O1 C1 117.35(15)
C10 O2 C13 119.15(17)
C26 O3 C25 117.39(13)
C29 O4 C32 117.96(14)
C18 C24 C19 124.90(14)
C18 C24 C5 119.60(12)
C19 C24 C5 115.48(13)
C24 C18 C17 120.45(12)
C24 C18 C6 123.16(13)
C17 C18 C6 116.36(12)
C16 C17 C23 118.83(12)
C16 C17 C18 122.37(12)
C23 C17 C18 118.80(12)
N1 C23 C17 178.71(18)
N5 C42 C37 178.94(17)
O1 C1 H1A 109.5
O1 C1 H1B 109.5
H1A C1 H1B 109.5
O1 C1 H1C 109.5
H1A C1 H1C 109.5
H1B C1 H1C 109.5
O1 C2 C12 117.22(16)
O1 C2 C3 123.66(17)
C12 C2 C3 119.12(18)
C4 C3 C2 120.93(16)
C4 C3 H3 119.5
C2 C3 H3 119.5
C3 C4 C10 119.34(15)
C3 C4 C5 121.17(13)
C10 C4 C5 119.48(14)
C24 C5 C4 113.19(13)
C24 C5 C14 108.92(11)
C4 C5 C14 112.43(11)
C24 C5 H5 107.3
C4 C5 H5 107.3
C14 C5 H5 107.3
C21 C6 C7 118.52(16)
C21 C6 C18 120.68(15)
C7 C6 C18 120.78(16)
C6 C7 C8 120.1(2)
C6 C7 H7 120.0
C8 C7 H7 120.0
C9 C8 C7 120.7(2)
C9 C8 H8 119.6
C7 C8 H8 119.6
C20 C9 C8 119.5(2)
C20 C9 H9 120.2
C8 C9 H9 120.2
O2 C10 C11 125.32(16)
O2 C10 C4 115.51(15)
C11 C10 C4 119.16(17)
C12 C11 C10 121.02(17)
C12 C11 H11 119.5
C10 C11 H11 119.5
C11 C12 C2 120.41(17)
C11 C12 H12 119.8
C2 C12 H12 119.8
O2 C13 H13A 109.5
O2 C13 H13B 109.5
H13A C13 H13B 109.5
O2 C13 H13C 109.5
H13A C13 H13C 109.5
H13B C13 H13C 109.5
C22 C14 C15 107.13(13)
C22 C14 C16 111.92(11)
C15 C14 C16 105.92(12)
C22 C14 C5 112.43(12)
C15 C14 C5 108.39(11)
C16 C14 C5 110.71(11)
N3 C15 C14 179.02(19)
N2 C16 C17 126.96(13)
N2 C16 C14 118.03(12)
C17 C16 C14 114.78(12)
C16 N2 H18A 120.0
C16 N2 H18B 120.0
H18A N2 H18B 120.0
C24 C19 H19A 109.5
C24 C19 H19B 109.5
H19A C19 H19B 109.5
C24 C19 H19C 109.5
H19A C19 H19C 109.5
H19B C19 H19C 109.5
C9 C20 C21 120.6(2)
C9 C20 H20 119.7
C21 C20 H20 119.7
C6 C21 C20 120.6(2)
C6 C21 H21 119.7
C20 C21 H21 119.7
N4 C22 C14 177.3(2)
O3 C25 H24A 109.5
O3 C25 H24B 109.5
H24A C25 H24B 109.5
O3 C25 H24C 109.5
H24A C25 H24C 109.5
H24B C25 H24C 109.5
O3 C26 C31 116.25(14)
O3 C26 C27 124.34(15)
C31 C26 C27 119.40(15)
C26 C27 C28 121.12(14)
C26 C27 H26 119.4
C28 C27 H26 119.4
C27 C28 C29 118.64(13)
C27 C28 C33 121.29(12)
C29 C28 C33 120.06(13)
C39 C33 C28 114.72(12)
C39 C33 C34 107.86(11)
C28 C33 C34 110.79(11)
C39 C33 H28 107.7
C28 C33 H28 107.7
C34 C33 H28 107.7
C38 C39 C40 124.67(13)
C38 C39 C33 118.94(13)
C40 C39 C33 116.38(12)
C39 C38 C37 120.11(12)
C39 C38 C43 123.26(13)
C37 C38 C43 116.63(12)
C48 C43 C44 117.81(15)
C48 C43 C38 121.85(15)
C44 C43 C38 120.31(15)
C43 C44 C45 121.26(19)
C43 C44 H32 119.4
C45 C44 H32 119.4
C46 C45 C44 119.85(19)
C46 C45 H33 120.1
C44 C45 H33 120.1
C45 C46 C47 120.14(17)
C45 C46 H34 119.9
C47 C46 H34 119.9
O4 C29 C30 124.30(13)
O4 C29 C28 115.99(13)
C30 C29 C28 119.68(14)
O4 C32 H36A 109.5
O4 C32 H36B 109.5
H36A C32 H36B 109.5
O4 C32 H36C 109.5
H36A C32 H36C 109.5
H36B C32 H36C 109.5
C31 C30 C29 120.75(15)
C31 C30 H37 119.6
C29 C30 H37 119.6
C30 C31 C26 120.32(15)
C30 C31 H38 119.8
C26 C31 H38 119.8
C35 C34 C41 106.98(12)
C35 C34 C36 111.83(12)
C41 C34 C36 106.33(12)
C35 C34 C33 112.03(12)
C41 C34 C33 109.99(12)
C36 C34 C33 109.48(11)
N7 C41 C34 178.4(2)
N8 C35 C34 177.76(18)
N6 C36 C37 126.83(14)
N6 C36 C34 118.28(13)
C37 C36 C34 114.85(13)
C36 C37 C42 119.35(14)
C36 C37 C38 122.11(13)
C42 C37 C38 118.50(13)
C46 C47 C48 119.9(2)
C46 C47 H47 120.0
C48 C47 H47 120.0
C43 C48 C47 121.0(2)
C43 C48 H48 119.5
C47 C48 H48 119.5
C39 C40 H49A 109.5
C39 C40 H49B 109.5
H49A C40 H49B 109.5
C39 C40 H49C 109.5
H49A C40 H49C 109.5
H49B C40 H49C 109.5
C36 N6 H50A 120.0
C36 N6 H50B 120.0
H50A N6 H50B 120.0

loop_
_geom_bond_atom_site_label_1
_geom_bond_atom_site_label_2
_geom_bond_distance
O1 C2 1.379(2)
O1 C1 1.414(3)
O2 C10 1.367(2)
O2 C13 1.418(2)
O3 C26 1.376(2)
O3 C25 1.416(2)
O4 C29 1.3674(19)
O4 C32 1.4144(19)
C24 C18 1.338(2)
C24 C19 1.501(2)
C24 C5 1.516(2)
C18 C17 1.4803(19)
C18 C6 1.4932(19)
C17 C16 1.3596(19)
C17 C23 1.423(2)
C23 N1 1.1473(19)
C42 N5 1.140(2)
C42 C37 1.422(2)
C1 H1A 0.9600
C1 H1B 0.9600
C1 H1C 0.9600
C2 C12 1.382(3)
C2 C3 1.388(2)
C3 C4 1.382(2)
C3 H3 0.9300
C4 C10 1.397(2)
C4 C5 1.523(2)
C5 C14 1.560(2)
C5 H5 0.9800
C6 C21 1.374(2)
C6 C7 1.375(3)
C7 C8 1.389(3)
C7 H7 0.9300
C8 C9 1.355(4)
C8 H8 0.9300
C9 C20 1.357(4)
C9 H9 0.9300
C10 C11 1.385(3)
C11 C12 1.367(3)
C11 H11 0.9300
C12 H12 0.9300
C13 H13A 0.9600
C13 H13B 0.9600
C13 H13C 0.9600
C14 C22 1.482(2)
C14 C15 1.487(2)
C14 C16 1.5358(19)
C15 N3 1.134(2)
C16 N2 1.3354(18)
N2 H18A 0.8600
N2 H18B 0.8600
C19 H19A 0.9600
C19 H19B 0.9600
C19 H19C 0.9600
C20 C21 1.381(3)
C20 H20 0.9300
C21 H21 0.9300
C22 N4 1.1275(19)
C25 H24A 0.9600
C25 H24B 0.9600
C25 H24C 0.9600
C26 C31 1.383(2)
C26 C27 1.386(2)
C27 C28 1.389(2)
C27 H26 0.9300
C28 C29 1.3991(19)
C28 C33 1.5279(19)
C33 C39 1.5152(18)
C33 C34 1.565(2)
C33 H28 0.9800
C39 C38 1.341(2)
C39 C40 1.492(2)
C38 C37 1.480(2)
C38 C43 1.4929(19)
C43 C48 1.363(3)
C43 C44 1.377(2)
C44 C45 1.382(2)
C44 H32 0.9300
C45 C46 1.346(3)
C45 H33 0.9300
C46 C47 1.363(3)
C46 H34 0.9300
C29 C30 1.391(2)
C32 H36A 0.9600
C32 H36B 0.9600
C32 H36C 0.9600
C30 C31 1.367(2)
C30 H37 0.9300
C31 H38 0.9300
C34 C35 1.4800(19)
C34 C41 1.486(2)
C34 C36 1.534(2)
C41 N7 1.137(2)
C35 N8 1.1332(19)
C36 N6 1.339(2)
C36 C37 1.359(2)
C47 C48 1.386(3)
C47 H47 0.9300
C48 H48 0.9300
C40 H49A 0.9600
C40 H49B 0.9600
C40 H49C 0.9600
N6 H50A 0.8600
N6 H50B 0.8600
